data_8105472
loop_
_publ_author_name
'Alexander, Orbett T.'
'Roodt, Andreas'

_publ_section_title
;
 The crystal structure of
 (E)-1-(quinolin-2-ylmethyl)-2-((1-(quinolin-2-ylmethyl)pyridin-2(1H)-ylidene)amino)pyridin-1-ium,
 C30H25BrN5
;
_journal_issue 6
_journal_name_full 'Zeitschrift f\"ur Kristallographie - New Crystal Structures'
_journal_page_first 1381
_journal_page_last 1383
_journal_paper_doi 10.1515/ncrs-2020-0323
_journal_volume 235
_journal_year 2020
_chemical_formula_moiety '0.5(Br), 0.5(C30 H24 N5)'
_chemical_formula_sum 'C15 H12 Br0.5 N2.5'
_chemical_formula_weight 267.23
_space_group_crystal_system monoclinic
_space_group_IT_number 14
_space_group_name_Hall '-P 2ybc'
_space_group_name_H-M_alt 'P 1 21/c 1'
_atom_sites_solution_hydrogens geom
_atom_sites_solution_primary iterative
_cell_angle_alpha 90
_cell_angle_beta 114.422(7)
_cell_angle_gamma 90
_cell_formula_units_Z 8
_cell_length_a 15.685(4)
_cell_length_b 9.317(2)
_cell_length_c 18.373(4)
_cell_measurement_reflns_used 9886
_cell_measurement_temperature 112.0
_cell_measurement_theta_max 28.24
_cell_measurement_theta_min 2.61
_cell_volume 2444.7(10)
_computing_cell_refinement 'SAINT V8.38A (Bruker, 2018)'
_computing_data_reduction 'SAINT V8.38A (Bruker, 2018)'
_computing_molecular_graphics 'Olex2 1.3 (Dolomanov et al., 2009)'
_computing_publication_material 'Olex2 1.3 (Dolomanov et al., 2009)'
_computing_structure_refinement 'SHELXL 2017/1 (Sheldrick, 2015)'
_computing_structure_solution 'olex2.solve 1.3 (Bourhis et al., 2015)'
_diffrn_ambient_temperature 112.0
_diffrn_measured_fraction_theta_full 0.999
_diffrn_measured_fraction_theta_max 0.995
_diffrn_measurement_device_type 'Bruker APEX-II CCD'
_diffrn_measurement_method '\f and \w scans'
_diffrn_radiation_type MoK\a
_diffrn_radiation_wavelength 0.71073
_diffrn_reflns_av_R_equivalents 0.0888
_diffrn_reflns_av_unetI/netI 0.0487
_diffrn_reflns_Laue_measured_fraction_full 0.999
_diffrn_reflns_Laue_measured_fraction_max 0.995
_diffrn_reflns_limit_h_max 20
_diffrn_reflns_limit_h_min -20
_diffrn_reflns_limit_k_max 12
_diffrn_reflns_limit_k_min -12
_diffrn_reflns_limit_l_max 24
_diffrn_reflns_limit_l_min -24
_diffrn_reflns_number 53790
_diffrn_reflns_point_group_measured_fraction_full 0.999
_diffrn_reflns_point_group_measured_fraction_max 0.995
_diffrn_reflns_theta_full 25.242
_diffrn_reflns_theta_max 28.367
_diffrn_reflns_theta_min 2.610
_diffrn_source_current 20.0
_diffrn_source_power 1.0
_diffrn_source_voltage 50.0
_diffrn_standards_number 0
_exptl_absorpt_coefficient_mu 1.711
_exptl_absorpt_correction_T_max 0.7457
_exptl_absorpt_correction_T_min 0.6340
_exptl_absorpt_correction_type multi-scan
_exptl_absorpt_process_details
;
SADABS-2016/2 (Bruker,2016/2) was used for absorption correction.
wR2(int) was 0.1073 before and 0.0867 after correction.
The Ratio of minimum to maximum transmission is 0.8502.
The \l/2 correction factor is Not present.
;
_exptl_crystal_colour colourless
_exptl_crystal_colour_primary colourless
_exptl_crystal_density_diffrn 1.452
_exptl_crystal_description block
_exptl_crystal_F_000 1096
_exptl_crystal_size_max 0.304
_exptl_crystal_size_mid 0.263
_exptl_crystal_size_min 0.139
_refine_diff_density_max 0.707
_refine_diff_density_min -0.427
_refine_diff_density_rms 0.070
_refine_ls_extinction_coef .
_refine_ls_extinction_method none
_refine_ls_goodness_of_fit_ref 1.017
_refine_ls_hydrogen_treatment constr
_refine_ls_matrix_type full
_refine_ls_number_parameters 325
_refine_ls_number_reflns 6095
_refine_ls_number_restraints 0
_refine_ls_restrained_S_all 1.017
_refine_ls_R_factor_all 0.0550
_refine_ls_R_factor_gt 0.0377
_refine_ls_shift/su_max 0.001
_refine_ls_shift/su_mean 0.000
_refine_ls_structure_factor_coef Fsqd
_refine_ls_weighting_details 'w=1/[\s^2^(Fo^2^)+(0.0226P)^2^+2.4942P] where P=(Fo^2^+2Fc^2^)/3'
_refine_ls_weighting_scheme calc
_refine_ls_wR_factor_gt 0.0782
_refine_ls_wR_factor_ref 0.0849
_reflns_Friedel_coverage 0.000
_reflns_Friedel_fraction_full .
_reflns_Friedel_fraction_max .
_reflns_number_gt 4885
_reflns_number_total 6124
_reflns_threshold_expression 'I > 2\s(I)'
_cod_data_source_file suppl_ncrs-2020-0323_suppl.cif
_cod_data_source_block q1_20oox2_0m
_cod_original_cell_volume 2444.8(10)
_cod_original_formula_sum 'C15 H12 Br0.50 N2.50'
_cod_database_code 8105472
_shelx_space_group_comment
;
The symmetry employed for this shelxl refinement is uniquely defined
by the following loop, which should always be used as a source of
symmetry information in preference to the above space-group names.
They are only intended as comments.
;
_shelx_estimated_absorpt_t_max 0.797
_shelx_estimated_absorpt_t_min 0.624

loop_
_space_group_symop_operation_xyz
'x, y, z'
'-x, y+1/2, -z+1/2'
'-x, -y, -z'
'x, -y-1/2, z-1/2'

loop_
_atom_site_label
_atom_site_type_symbol
_atom_site_fract_x
_atom_site_fract_y
_atom_site_fract_z
_atom_site_U_iso_or_equiv
_atom_site_adp_type
_atom_site_occupancy
_atom_site_site_symmetry_order
_atom_site_calc_flag
_atom_site_refinement_flags_posn
_atom_site_refinement_flags_adp
_atom_site_refinement_flags_occupancy
_atom_site_disorder_assembly
_atom_site_disorder_group
Br1 Br -0.11227(2) 0.70864(2) 0.05024(2) 0.02269(7) Uani 1 1 d . . . . .
N1 N 0.14419(12) 0.62501(19) 0.25912(10) 0.0188(4) Uani 1 1 d . . . . .
N1A N 0.18636(12) 0.46520(18) 0.18497(10) 0.0165(4) Uani 1 1 d . . . . .
N1B N 0.10055(12) 0.79117(19) 0.32896(10) 0.0175(4) Uani 1 1 d . . . . .
N2A N 0.29194(13) 0.68766(19) 0.15754(10) 0.0188(4) Uani 1 1 d . . . . .
N2B N 0.32601(12) 0.92018(19) 0.34412(11) 0.0186(4) Uani 1 1 d . . . . .
C1A C 0.17776(14) 0.4953(2) 0.25470(12) 0.0174(4) Uani 1 1 d . . . . .
C1B C 0.09757(14) 0.6516(2) 0.30372(12) 0.0166(4) Uani 1 1 d . . . . .
C2A C 0.21108(15) 0.3895(2) 0.31570(13) 0.0210(4) Uani 1 1 d . . . . .
H2A H 0.205685 0.405126 0.364721 0.025 Uiso 1 1 calc R U . . .
C2B C 0.04205(15) 0.5551(2) 0.32527(13) 0.0220(5) Uani 1 1 d . . . . .
H2B H 0.038442 0.457157 0.309843 0.026 Uiso 1 1 calc R U . . .
C3A C 0.25054(16) 0.2661(2) 0.30488(13) 0.0230(5) Uani 1 1 d . . . . .
H3A H 0.271569 0.195782 0.345970 0.028 Uiso 1 1 calc R U . . .
C3B C -0.00625(16) 0.6010(3) 0.36785(14) 0.0250(5) Uani 1 1 d . . . . .
H3B H -0.043080 0.534753 0.381797 0.030 Uiso 1 1 calc R U . . .
C4A C 0.26047(16) 0.2420(2) 0.23331(14) 0.0229(5) Uani 1 1 d . . . . .
H4A H 0.289220 0.156746 0.225948 0.027 Uiso 1 1 calc R U . . .
C4B C -0.00208(16) 0.7452(3) 0.39128(13) 0.0236(5) Uani 1 1 d . . . . .
H4B H -0.036209 0.777502 0.420487 0.028 Uiso 1 1 calc R U . . .
C5A C 0.22809(15) 0.3429(2) 0.17484(13) 0.0211(4) Uani 1 1 d . . . . .
H5A H 0.234604 0.328223 0.126221 0.025 Uiso 1 1 calc R U . . .
C5B C 0.05162(15) 0.8372(2) 0.37136(13) 0.0212(5) Uani 1 1 d . . . . .
H5B H 0.055399 0.934975 0.387023 0.025 Uiso 1 1 calc R U . . .
C6A C 0.14321(15) 0.5639(2) 0.11704(12) 0.0197(4) Uani 1 1 d . . . . .
H6AA H 0.081131 0.593569 0.113823 0.024 Uiso 1 1 calc R U . . .
H6AB H 0.133006 0.511918 0.067126 0.024 Uiso 1 1 calc R U . . .
C6B C 0.16514(14) 0.8914(2) 0.31576(13) 0.0197(4) Uani 1 1 d . . . . .
H6BA H 0.151769 0.990164 0.327953 0.024 Uiso 1 1 calc R U . . .
H6BB H 0.154360 0.888295 0.258749 0.024 Uiso 1 1 calc R U . . .
C7A C 0.20035(15) 0.6965(2) 0.12195(12) 0.0178(4) Uani 1 1 d . . . . .
C7B C 0.26658(15) 0.8560(2) 0.36704(12) 0.0177(4) Uani 1 1 d . . . . .
C8A C 0.15131(16) 0.8212(2) 0.08241(13) 0.0224(5) Uani 1 1 d . . . . .
H8A H 0.084818 0.823177 0.060157 0.027 Uiso 1 1 calc R U . . .
C8B C 0.29345(16) 0.7650(2) 0.43421(13) 0.0225(5) Uani 1 1 d . . . . .
H8B H 0.247609 0.722206 0.448572 0.027 Uiso 1 1 calc R U . . .
C9A C 0.20005(16) 0.9381(2) 0.07651(14) 0.0242(5) Uani 1 1 d . . . . .
H9A H 0.168246 1.021575 0.048878 0.029 Uiso 1 1 calc R U . . .
C9B C 0.38617(16) 0.7396(3) 0.47809(13) 0.0247(5) Uani 1 1 d . . . . .
H9B H 0.405774 0.676987 0.522860 0.030 Uiso 1 1 calc R U . . .
C10A C 0.29913(16) 0.9328(2) 0.11239(13) 0.0202(4) Uani 1 1 d . . . . .
C10B C 0.45289(15) 0.8069(2) 0.45658(12) 0.0207(4) Uani 1 1 d . . . . .
C11A C 0.34227(15) 0.8062(2) 0.15418(12) 0.0189(4) Uani 1 1 d . . . . .
C11B C 0.41949(15) 0.8973(2) 0.38887(13) 0.0182(4) Uani 1 1 d . . . . .
C12A C 0.44089(16) 0.7999(2) 0.19148(13) 0.0228(5) Uani 1 1 d . . . . .
H12A H 0.470803 0.716443 0.220531 0.027 Uiso 1 1 calc R U . . .
C12B C 0.48420(16) 0.9670(2) 0.36622(14) 0.0243(5) Uani 1 1 d . . . . .
H12B H 0.462293 1.027464 0.320489 0.029 Uiso 1 1 calc R U . . .
C13A C 0.49393(16) 0.9127(3) 0.18627(13) 0.0255(5) Uani 1 1 d . . . . .
H13A H 0.560288 0.906874 0.211712 0.031 Uiso 1 1 calc R U . . .
C13B C 0.57827(17) 0.9488(3) 0.40922(15) 0.0266(5) Uani 1 1 d . . . . .
H13B H 0.621229 0.996306 0.393120 0.032 Uiso 1 1 calc R U . . .
C14A C 0.45106(17) 1.0371(3) 0.14361(14) 0.0264(5) Uani 1 1 d . . . . .
H14A H 0.488522 1.114301 0.139704 0.032 Uiso 1 1 calc R U . . .
C14B C 0.61185(16) 0.8601(3) 0.47717(15) 0.0270(5) Uani 1 1 d . . . . .
H14B H 0.677387 0.848841 0.507070 0.032 Uiso 1 1 calc R U . . .
C15A C 0.35572(17) 1.0474(2) 0.10773(14) 0.0253(5) Uani 1 1 d . . . . .
H15A H 0.327207 1.132267 0.079446 0.030 Uiso 1 1 calc R U . . .
C15B C 0.55092(16) 0.7899(3) 0.50048(13) 0.0249(5) Uani 1 1 d . . . . .
H15B H 0.574196 0.729528 0.546229 0.030 Uiso 1 1 calc R U . . .

loop_
_atom_site_aniso_label
_atom_site_aniso_U_11
_atom_site_aniso_U_22
_atom_site_aniso_U_33
_atom_site_aniso_U_23
_atom_site_aniso_U_13
_atom_site_aniso_U_12
Br1 0.02463(12) 0.02123(11) 0.02356(11) 0.00042(9) 0.01133(9) 0.00287(9)
N1 0.0226(9) 0.0162(9) 0.0194(9) -0.0001(7) 0.0106(8) 0.0003(7)
N1A 0.0174(9) 0.0154(8) 0.0172(8) -0.0003(7) 0.0076(7) -0.0011(7)
N1B 0.0160(8) 0.0151(8) 0.0205(9) 0.0010(7) 0.0067(7) 0.0007(7)
N2A 0.0226(9) 0.0178(9) 0.0182(9) 0.0003(7) 0.0106(7) 0.0007(7)
N2B 0.0206(9) 0.0158(9) 0.0221(9) -0.0013(7) 0.0114(8) 0.0004(7)
C1A 0.0171(10) 0.0171(10) 0.0194(10) -0.0023(8) 0.0089(8) -0.0029(8)
C1B 0.0163(10) 0.0172(10) 0.0146(9) 0.0000(8) 0.0045(8) 0.0017(8)
C2A 0.0248(11) 0.0202(11) 0.0181(10) 0.0013(8) 0.0090(9) -0.0006(9)
C2B 0.0201(11) 0.0209(11) 0.0240(11) -0.0015(9) 0.0081(9) -0.0050(9)
C3A 0.0213(11) 0.0200(11) 0.0223(11) 0.0025(9) 0.0038(9) -0.0005(9)
C3B 0.0208(11) 0.0305(13) 0.0251(11) 0.0020(10) 0.0109(9) -0.0038(10)
C4A 0.0228(11) 0.0158(10) 0.0289(12) -0.0017(9) 0.0095(10) 0.0022(9)
C4B 0.0203(11) 0.0299(12) 0.0219(11) 0.0025(9) 0.0099(9) 0.0052(9)
C5A 0.0199(11) 0.0203(10) 0.0231(11) -0.0051(9) 0.0090(9) -0.0007(9)
C5B 0.0194(11) 0.0226(11) 0.0209(11) -0.0016(9) 0.0077(9) 0.0062(9)
C6A 0.0229(11) 0.0196(11) 0.0169(10) 0.0014(8) 0.0085(9) 0.0003(9)
C6B 0.0191(10) 0.0149(10) 0.0250(11) 0.0022(8) 0.0090(9) 0.0012(8)
C7A 0.0223(10) 0.0186(10) 0.0160(9) -0.0026(8) 0.0113(8) -0.0005(9)
C7B 0.0196(10) 0.0148(10) 0.0192(10) -0.0028(8) 0.0085(8) -0.0012(8)
C8A 0.0222(11) 0.0238(12) 0.0227(11) 0.0011(9) 0.0108(9) 0.0034(9)
C8B 0.0206(11) 0.0269(12) 0.0211(11) 0.0027(9) 0.0098(9) -0.0033(9)
C9A 0.0280(12) 0.0205(11) 0.0280(12) 0.0041(9) 0.0154(10) 0.0060(9)
C9B 0.0244(11) 0.0297(12) 0.0199(11) 0.0042(9) 0.0089(9) -0.0005(10)
C10A 0.0283(12) 0.0173(10) 0.0203(10) -0.0016(8) 0.0154(9) 0.0006(9)
C10B 0.0204(10) 0.0238(11) 0.0188(10) -0.0060(9) 0.0089(9) -0.0018(9)
C11A 0.0256(11) 0.0181(10) 0.0162(10) -0.0019(8) 0.0119(9) 0.0001(9)
C11B 0.0198(10) 0.0167(10) 0.0204(10) -0.0057(8) 0.0105(9) -0.0015(8)
C12A 0.0226(11) 0.0245(11) 0.0201(10) 0.0013(9) 0.0077(9) 0.0010(9)
C12B 0.0263(12) 0.0243(12) 0.0283(12) -0.0018(9) 0.0174(10) -0.0016(9)
C13A 0.0242(12) 0.0321(13) 0.0205(11) -0.0047(10) 0.0095(9) -0.0053(10)
C13B 0.0260(12) 0.0257(12) 0.0366(13) -0.0091(10) 0.0216(11) -0.0049(10)
C14A 0.0323(13) 0.0252(12) 0.0250(12) -0.0026(9) 0.0152(10) -0.0070(10)
C14B 0.0197(11) 0.0311(13) 0.0302(12) -0.0121(10) 0.0105(10) -0.0014(10)
C15A 0.0357(13) 0.0180(11) 0.0270(12) -0.0001(9) 0.0178(11) -0.0009(10)
C15B 0.0214(11) 0.0316(12) 0.0199(10) -0.0041(10) 0.0066(9) 0.0017(10)

loop_
_atom_type_symbol
_atom_type_description
_atom_type_scat_dispersion_real
_atom_type_scat_dispersion_imag
_atom_type_scat_source
C C 0.0033 0.0016 'International Tables Vol C Tables 4.2.6.8 and 6.1.1.4'
H H 0.0000 0.0000 'International Tables Vol C Tables 4.2.6.8 and 6.1.1.4'
Br Br -0.2901 2.4595 'International Tables Vol C Tables 4.2.6.8 and 6.1.1.4'
N N 0.0061 0.0033 'International Tables Vol C Tables 4.2.6.8 and 6.1.1.4'

loop_
_geom_angle_atom_site_label_1
_geom_angle_atom_site_label_2
_geom_angle_atom_site_label_3
_geom_angle
_geom_angle_site_symmetry_1
_geom_angle_site_symmetry_3
C1B N1 C1A 122.57(18) . .
C1A N1A C6A 118.44(17) . .
C5A N1A C1A 122.43(18) . .
C5A N1A C6A 119.00(18) . .
C1B N1B C6B 118.34(17) . .
C5B N1B C1B 122.63(18) . .
C5B N1B C6B 118.81(18) . .
C7A N2A C11A 117.29(18) . .
C7B N2B C11B 117.53(18) . .
N1 C1A N1A 115.83(18) . .
N1 C1A C2A 127.35(19) . .
N1A C1A C2A 116.68(19) . .
N1 C1B N1B 115.72(18) . .
N1 C1B C2B 127.8(2) . .
N1B C1B C2B 116.42(18) . .
C1A C2A H2A 119.6 . .
C3A C2A C1A 120.9(2) . .
C3A C2A H2A 119.6 . .
C1B C2B H2B 119.6 . .
C3B C2B C1B 120.8(2) . .
C3B C2B H2B 119.6 . .
C2A C3A H3A 119.8 . .
C2A C3A C4A 120.4(2) . .
C4A C3A H3A 119.8 . .
C2B C3B H3B 119.7 . .
C2B C3B C4B 120.6(2) . .
C4B C3B H3B 119.7 . .
C3A C4A H4A 120.7 . .
C5A C4A C3A 118.6(2) . .
C5A C4A H4A 120.7 . .
C3B C4B H4B 120.7 . .
C5B C4B C3B 118.6(2) . .
C5B C4B H4B 120.7 . .
N1A C5A H5A 119.5 . .
C4A C5A N1A 120.9(2) . .
C4A C5A H5A 119.5 . .
N1B C5B H5B 119.6 . .
C4B C5B N1B 120.9(2) . .
C4B C5B H5B 119.6 . .
N1A C6A H6AA 108.7 . .
N1A C6A H6AB 108.7 . .
N1A C6A C7A 114.09(17) . .
H6AA C6A H6AB 107.6 . .
C7A C6A H6AA 108.7 . .
C7A C6A H6AB 108.7 . .
N1B C6B H6BA 109.2 . .
N1B C6B H6BB 109.2 . .
N1B C6B C7B 112.22(17) . .
H6BA C6B H6BB 107.9 . .
C7B C6B H6BA 109.2 . .
C7B C6B H6BB 109.2 . .
N2A C7A C6A 118.71(19) . .
N2A C7A C8A 123.9(2) . .
C8A C7A C6A 117.26(19) . .
N2B C7B C6B 113.83(19) . .
N2B C7B C8B 124.0(2) . .
C8B C7B C6B 122.19(19) . .
C7A C8A H8A 120.2 . .
C9A C8A C7A 119.6(2) . .
C9A C8A H8A 120.2 . .
C7B C8B H8B 120.6 . .
C9B C8B C7B 118.8(2) . .
C9B C8B H8B 120.6 . .
C8A C9A H9A 120.7 . .
C8A C9A C10A 118.7(2) . .
C10A C9A H9A 120.7 . .
C8B C9B H9B 120.3 . .
C8B C9B C10B 119.5(2) . .
C10B C9B H9B 120.3 . .
C9A C10A C11A 117.9(2) . .
C15A C10A C9A 122.8(2) . .
C15A C10A C11A 119.4(2) . .
C9B C10B C11B 117.7(2) . .
C9B C10B C15B 123.1(2) . .
C11B C10B C15B 119.2(2) . .
N2A C11A C10A 122.6(2) . .
N2A C11A C12A 118.69(19) . .
C12A C11A C10A 118.7(2) . .
N2B C11B C10B 122.49(19) . .
N2B C11B C12B 118.4(2) . .
C12B C11B C10B 119.1(2) . .
C11A C12A H12A 119.6 . .
C13A C12A C11A 120.7(2) . .
C13A C12A H12A 119.6 . .
C11B C12B H12B 119.6 . .
C13B C12B C11B 120.7(2) . .
C13B C12B H12B 119.6 . .
C12A C13A H13A 119.7 . .
C12A C13A C14A 120.5(2) . .
C14A C13A H13A 119.7 . .
C12B C13B H13B 119.8 . .
C12B C13B C14B 120.4(2) . .
C14B C13B H13B 119.8 . .
C13A C14A H14A 119.9 . .
C15A C14A C13A 120.2(2) . .
C15A C14A H14A 119.9 . .
C13B C14B H14B 119.8 . .
C15B C14B C13B 120.4(2) . .
C15B C14B H14B 119.8 . .
C10A C15A H15A 119.8 . .
C14A C15A C10A 120.5(2) . .
C14A C15A H15A 119.8 . .
C10B C15B H15B 119.9 . .
C14B C15B C10B 120.2(2) . .
C14B C15B H15B 119.9 . .

loop_
_geom_bond_atom_site_label_1
_geom_bond_atom_site_label_2
_geom_bond_distance
_geom_bond_site_symmetry_2
N1 C1A 1.334(3) .
N1 C1B 1.328(3) .
N1A C1A 1.372(3) .
N1A C5A 1.364(3) .
N1A C6A 1.471(3) .
N1B C1B 1.375(3) .
N1B C5B 1.369(3) .
N1B C6B 1.470(3) .
N2A C7A 1.312(3) .
N2A C11A 1.374(3) .
N2B C7B 1.314(3) .
N2B C11B 1.369(3) .
C1A C2A 1.420(3) .
C1B C2B 1.417(3) .
C2A H2A 0.9500 .
C2A C3A 1.358(3) .
C2B H2B 0.9500 .
C2B C3B 1.363(3) .
C3A H3A 0.9500 .
C3A C4A 1.405(3) .
C3B H3B 0.9500 .
C3B C4B 1.404(3) .
C4A H4A 0.9500 .
C4A C5A 1.359(3) .
C4B H4B 0.9500 .
C4B C5B 1.354(3) .
C5A H5A 0.9500 .
C5B H5B 0.9500 .
C6A H6AA 0.9900 .
C6A H6AB 0.9900 .
C6A C7A 1.506(3) .
C6B H6BA 0.9900 .
C6B H6BB 0.9900 .
C6B C7B 1.513(3) .
C7A C8A 1.417(3) .
C7B C8B 1.411(3) .
C8A H8A 0.9500 .
C8A C9A 1.360(3) .
C8B H8B 0.9500 .
C8B C9B 1.361(3) .
C9A H9A 0.9500 .
C9A C10A 1.416(3) .
C9B H9B 0.9500 .
C9B C10B 1.409(3) .
C10A C11A 1.417(3) .
C10A C15A 1.414(3) .
C10B C11B 1.412(3) .
C10B C15B 1.419(3) .
C11A C12A 1.410(3) .
C11B C12B 1.405(3) .
C12A H12A 0.9500 .
C12A C13A 1.368(3) .
C12B H12B 0.9500 .
C12B C13B 1.366(3) .
C13A H13A 0.9500 .
C13A C14A 1.405(3) .
C13B H13B 0.9500 .
C13B C14B 1.406(4) .
C14A H14A 0.9500 .
C14A C15A 1.366(3) .
C14B H14B 0.9500 .
C14B C15B 1.365(3) .
C15A H15A 0.9500 .
C15B H15B 0.9500 .

loop_
_geom_torsion_atom_site_label_1
_geom_torsion_atom_site_label_2
_geom_torsion_atom_site_label_3
_geom_torsion_atom_site_label_4
_geom_torsion
_geom_torsion_site_symmetry_1
_geom_torsion_site_symmetry_2
_geom_torsion_site_symmetry_3
_geom_torsion_site_symmetry_4
N1 C1A C2A C3A -174.5(2) . . . .
N1 C1B C2B C3B -176.1(2) . . . .
N1A C1A C2A C3A 0.9(3) . . . .
N1A C6A C7A N2A 31.5(3) . . . .
N1A C6A C7A C8A -152.96(18) . . . .
N1B C1B C2B C3B 0.9(3) . . . .
N1B C6B C7B N2B 164.85(18) . . . .
N1B C6B C7B C8B -16.6(3) . . . .
N2A C7A C8A C9A 3.4(3) . . . .
N2A C11A C12A C13A 176.7(2) . . . .
N2B C7B C8B C9B -0.8(3) . . . .
N2B C11B C12B C13B 179.5(2) . . . .
C1A N1 C1B N1B 154.37(19) . . . .
C1A N1 C1B C2B -28.7(3) . . . .
C1A N1A C5A C4A 2.3(3) . . . .
C1A N1A C6A C7A 80.5(2) . . . .
C1A C2A C3A C4A 1.0(3) . . . .
C1B N1 C1A N1A 152.37(19) . . . .
C1B N1 C1A C2A -32.1(3) . . . .
C1B N1B C5B C4B 0.6(3) . . . .
C1B N1B C6B C7B -68.8(2) . . . .
C1B C2B C3B C4B 0.0(3) . . . .
C2A C3A C4A C5A -1.3(3) . . . .
C2B C3B C4B C5B -0.6(3) . . . .
C3A C4A C5A N1A -0.3(3) . . . .
C3B C4B C5B N1B 0.3(3) . . . .
C5A N1A C1A N1 173.39(19) . . . .
C5A N1A C1A C2A -2.6(3) . . . .
C5A N1A C6A C7A -103.6(2) . . . .
C5B N1B C1B N1 176.10(19) . . . .
C5B N1B C1B C2B -1.2(3) . . . .
C5B N1B C6B C7B 106.1(2) . . . .
C6A N1A C1A N1 -10.9(3) . . . .
C6A N1A C1A C2A 173.12(18) . . . .
C6A N1A C5A C4A -173.4(2) . . . .
C6A C7A C8A C9A -171.9(2) . . . .
C6B N1B C1B N1 -9.3(3) . . . .
C6B N1B C1B C2B 173.39(18) . . . .
C6B N1B C5B C4B -173.93(19) . . . .
C6B C7B C8B C9B -179.2(2) . . . .
C7A N2A C11A C10A -1.9(3) . . . .
C7A N2A C11A C12A -179.66(19) . . . .
C7A C8A C9A C10A -1.8(3) . . . .
C7B N2B C11B C10B 1.1(3) . . . .
C7B N2B C11B C12B -178.86(19) . . . .
C7B C8B C9B C10B 1.4(3) . . . .
C8A C9A C10A C11A -1.3(3) . . . .
C8A C9A C10A C15A 178.4(2) . . . .
C8B C9B C10B C11B -0.8(3) . . . .
C8B C9B C10B C15B 178.0(2) . . . .
C9A C10A C11A N2A 3.3(3) . . . .
C9A C10A C11A C12A -178.92(19) . . . .
C9A C10A C15A C14A 179.8(2) . . . .
C9B C10B C11B N2B -0.5(3) . . . .
C9B C10B C11B C12B 179.5(2) . . . .
C9B C10B C15B C14B -178.9(2) . . . .
C10A C11A C12A C13A -1.1(3) . . . .
C10B C11B C12B C13B -0.5(3) . . . .
C11A N2A C7A C6A 173.74(18) . . . .
C11A N2A C7A C8A -1.5(3) . . . .
C11A C10A C15A C14A -0.5(3) . . . .
C11A C12A C13A C14A 0.0(3) . . . .
C11B N2B C7B C6B 178.05(17) . . . .
C11B N2B C7B C8B -0.5(3) . . . .
C11B C10B C15B C14B -0.2(3) . . . .
C11B C12B C13B C14B -0.2(3) . . . .
C12A C13A C14A C15A 0.9(3) . . . .
C12B C13B C14B C15B 0.7(3) . . . .
C13A C14A C15A C10A -0.6(3) . . . .
C13B C14B C15B C10B -0.5(3) . . . .
C15A C10A C11A N2A -176.40(19) . . . .
C15A C10A C11A C12A 1.4(3) . . . .
C15B C10B C11B N2B -179.29(19) . . . .
C15B C10B C11B C12B 0.7(3) . . . .
